data_7242708
loop_
_publ_author_name
'Miao, Le-Ping'
'Qi, Qi'
'Han, Xiang-Bin'
'Zhang, Wen'

_publ_section_title
;
 DCM self-trapping by the host deformation in flexible host--guest
 molecules
;
_journal_issue 23
_journal_name_full CrystEngComm
_journal_page_first 4136
_journal_page_last 4142
_journal_paper_doi 10.1039/D1CE00301A
_journal_volume 23
_journal_year 2021
_chemical_formula_sum 'C84 H120 Cl8 N6 O4 Zn2'
_chemical_formula_weight 1692.24
_space_group_crystal_system monoclinic
_space_group_IT_number 14
_space_group_name_Hall '-P 2yn'
_space_group_name_H-M_alt 'P 1 21/n 1'
_atom_sites_solution_hydrogens geom
_audit_creation_method SHELXL-2014/7
_audit_update_record
;
2021-02-23 deposited with the CCDC.	2021-04-23 downloaded from the CCDC.
;
_cell_angle_alpha 90
_cell_angle_beta 98.503(2)
_cell_angle_gamma 90
_cell_formula_units_Z 2
_cell_length_a 11.1207(3)
_cell_length_b 14.2524(3)
_cell_length_c 28.2337(7)
_cell_measurement_reflns_used 47105
_cell_measurement_temperature 292.98(10)
_cell_measurement_theta_max 30.354
_cell_measurement_theta_min 2.367
_cell_volume 4425.76(19)
_computing_structure_refinement 'SHELXL-2014/7 (Sheldrick, 2014)'
_diffrn_ambient_temperature 292.98(10)
_diffrn_measured_fraction_theta_full 0.999
_diffrn_measured_fraction_theta_max 0.829
_diffrn_measurement_device_type 'XtaLAB Synergy R, DW system, HyPix'
_diffrn_radiation_type MoK\a
_diffrn_radiation_wavelength 0.71073
_diffrn_reflns_av_R_equivalents 0.0406
_diffrn_reflns_av_unetI/netI 0.0444
_diffrn_reflns_Laue_measured_fraction_full 0.999
_diffrn_reflns_Laue_measured_fraction_max 0.829
_diffrn_reflns_limit_h_max 15
_diffrn_reflns_limit_h_min -14
_diffrn_reflns_limit_k_max 19
_diffrn_reflns_limit_k_min -18
_diffrn_reflns_limit_l_max 36
_diffrn_reflns_limit_l_min -39
_diffrn_reflns_number 47105
_diffrn_reflns_point_group_measured_fraction_full 0.999
_diffrn_reflns_point_group_measured_fraction_max 0.829
_diffrn_reflns_theta_full 25.242
_diffrn_reflns_theta_max 30.354
_diffrn_reflns_theta_min 2.367
_exptl_absorpt_coefficient_mu 0.833
_exptl_crystal_colour red
_exptl_crystal_density_diffrn 1.270
_exptl_crystal_description block
_exptl_crystal_F_000 1788.0
_refine_diff_density_max 0.741
_refine_diff_density_min -0.728
_refine_diff_density_rms 0.077
_refine_ls_extinction_method none
_refine_ls_goodness_of_fit_ref 1.048
_refine_ls_hydrogen_treatment constr
_refine_ls_matrix_type full
_refine_ls_number_parameters 559
_refine_ls_number_reflns 11049
_refine_ls_number_restraints 728
_refine_ls_restrained_S_all 1.038
_refine_ls_R_factor_all 0.0980
_refine_ls_R_factor_gt 0.0635
_refine_ls_shift/su_max 0.004
_refine_ls_shift/su_mean 0.000
_refine_ls_structure_factor_coef Fsqd
_refine_ls_weighting_details 'w=1/[\s^2^(Fo^2^)+(0.1327P)^2^+1.0160P] where P=(Fo^2^+2Fc^2^)/3'
_refine_ls_weighting_scheme calc
_refine_ls_wR_factor_gt 0.1919
_refine_ls_wR_factor_ref 0.2144
_reflns_Friedel_coverage 0.000
_reflns_number_gt 7357
_reflns_number_total 13332
_reflns_threshold_expression 'I > 2\s(I)'
_cod_data_source_file d1ce00301a2.cif
_cod_data_source_block 1-293K
_cod_depositor_comments 'Adding full bibliography for 7242699--7242712.cif.'
_cod_original_sg_symbol_H-M 'P 21/n'
_cod_database_code 7242708
_shelx_shelxl_version_number 2014/7
_shelx_space_group_comment
;
The symmetry employed for this shelxl refinement is uniquely defined
by the following loop, which should always be used as a source of
symmetry information in preference to the above space-group names.
They are only intended as comments.
;

loop_
_space_group_symop_operation_xyz
'x, y, z'
'-x+1/2, y+1/2, -z+1/2'
'-x, -y, -z'
'x-1/2, -y-1/2, z-1/2'

loop_
_atom_site_label
_atom_site_type_symbol
_atom_site_fract_x
_atom_site_fract_y
_atom_site_fract_z
_atom_site_U_iso_or_equiv
_atom_site_adp_type
_atom_site_occupancy
_atom_site_site_symmetry_order
_atom_site_calc_flag
_atom_site_refinement_flags_posn
_atom_site_refinement_flags_adp
_atom_site_refinement_flags_occupancy
_atom_site_disorder_assembly
_atom_site_disorder_group
C1 C 0.2779(3) 0.6827(2) 0.58558(11) 0.0417(6) Uani 1 1 d . U . . .
C2 C 0.3457(3) 0.5984(2) 0.59847(12) 0.0477(7) Uani 1 1 d . U . . .
C3 C 0.3307(3) 0.5239(2) 0.56731(13) 0.0515(8) Uani 1 1 d . U . . .
H3 H 0.3746 0.4697 0.5764 0.062 Uiso 1 1 calc R U . . .
C4 C 0.2555(3) 0.5227(2) 0.52339(13) 0.0515(7) Uani 1 1 d . U . . .
C5 C 0.1923(3) 0.6038(2) 0.51050(12) 0.0477(7) Uani 1 1 d . U . . .
H5 H 0.1421 0.6063 0.4811 0.057 Uiso 1 1 calc R U . . .
C6 C 0.2014(3) 0.6837(2) 0.54063(11) 0.0426(6) Uani 1 1 d . U . . .
C7 C 0.1342(3) 0.7642(2) 0.52100(11) 0.0417(6) Uani 1 1 d . U . . .
H7 H 0.0939 0.7589 0.4898 0.050 Uiso 1 1 calc R U . . .
C8 C 0.0583(2) 0.91873(19) 0.51963(10) 0.0362(6) Uani 1 1 d . U . . .
C9 C 0.0954(2) 1.00800(19) 0.53684(10) 0.0368(6) Uani 1 1 d . U . . .
C10 C 0.0382(3) 1.0884(2) 0.51783(10) 0.0397(6) Uani 1 1 d . U . . .
H10 H 0.0638 1.1469 0.5299 0.048 Uiso 1 1 calc R U . . .
C11 C 0.2768(3) 1.0712(2) 0.57758(10) 0.0412(6) Uani 1 1 d . U . . .
H11 H 0.2675 1.1175 0.5541 0.049 Uiso 1 1 calc R U . . .
C12 C 0.3825(3) 1.0766(2) 0.61321(10) 0.0406(6) Uani 1 1 d . U . . .
C13 C 0.4705(3) 1.1436(2) 0.60493(12) 0.0454(7) Uani 1 1 d . U . . .
H13 H 0.4550 1.1821 0.5781 0.054 Uiso 1 1 calc R U . . .
C14 C 0.5767(3) 1.1537(2) 0.63468(12) 0.0472(7) Uani 1 1 d . U . . .
C15 C 0.5920(3) 1.0979(2) 0.67675(12) 0.0469(7) Uani 1 1 d . U . . .
H15 H 0.6631 1.1059 0.6983 0.056 Uiso 1 1 calc R U . . .
C16 C 0.5092(3) 1.0329(2) 0.68802(10) 0.0420(6) Uani 1 1 d . U . . .
C17 C 0.4019(2) 1.0160(2) 0.65383(10) 0.0392(6) Uani 1 1 d . U . . .
C18 C 0.0008(4) 0.9453(3) 0.6554(2) 0.0885(15) Uani 1 1 d . U . . .
H18A H -0.0340 0.9651 0.6234 0.106 Uiso 1 1 calc R U . . .
H18B H 0.0553 0.9944 0.6693 0.106 Uiso 1 1 calc R U . . .
C19 C 0.1219(4) 0.8288(4) 0.70110(14) 0.0767(12) Uani 1 1 d . U . . .
H19A H 0.1777 0.8766 0.7156 0.092 Uiso 1 1 calc R U . . .
H19B H 0.1676 0.7713 0.6994 0.092 Uiso 1 1 calc R U . . .
C20 C -0.0135(4) 0.7842(3) 0.63063(16) 0.0787(12) Uani 1 1 d . U . . .
H20A H 0.0318 0.7268 0.6281 0.094 Uiso 1 1 calc R U . . .
H20B H -0.0491 0.8030 0.5986 0.094 Uiso 1 1 calc R U . . .
C21 C -0.1004(5) 0.9327(4) 0.6855(2) 0.0978(16) Uani 1 1 d . U . . .
H21A H -0.0889 0.9758 0.7124 0.117 Uiso 1 1 calc R U . . .
H21B H -0.1784 0.9462 0.6664 0.117 Uiso 1 1 calc R U . . .
C22 C 0.0235(4) 0.8129(4) 0.73265(15) 0.0777(12) Uani 1 1 d . U . . .
H22A H 0.0263 0.7485 0.7439 0.093 Uiso 1 1 calc R U . . .
H22B H 0.0368 0.8541 0.7603 0.093 Uiso 1 1 calc R U . . .
C23 C -0.1152(4) 0.7658(4) 0.66070(17) 0.0855(13) Uani 1 1 d . U . . .
H23A H -0.1939 0.7759 0.6414 0.103 Uiso 1 1 calc R U . . .
H23B H -0.1114 0.7014 0.6719 0.103 Uiso 1 1 calc R U . . .
C24 C -0.0987(4) 0.8331(4) 0.70337(18) 0.0807(12) Uani 1 1 d . U . . .
H24 H -0.1636 0.8237 0.7229 0.097 Uiso 1 1 calc R U . . .
C25 C 0.4344(4) 0.5950(3) 0.64637(13) 0.0601(9) Uani 1 1 d . U . . .
C26 C 0.2455(4) 0.4345(2) 0.49130(15) 0.0638(9) Uani 1 1 d D U . . .
C27 C 0.6790(3) 1.2196(3) 0.62409(14) 0.0589(8) Uani 1 1 d D U . . .
C28 C 0.5278(3) 0.9790(2) 0.73585(11) 0.0498(8) Uani 1 1 d . U . . .
C29 C 0.5305(4) 0.6687(3) 0.64745(16) 0.0726(11) Uani 1 1 d . U . . .
H29A H 0.5803 0.6555 0.6233 0.109 Uiso 1 1 calc R U . . .
H29B H 0.5800 0.6690 0.6783 0.109 Uiso 1 1 calc R U . . .
H29C H 0.4928 0.7290 0.6415 0.109 Uiso 1 1 calc R U . . .
C30 C 0.3645(5) 0.6083(4) 0.68861(16) 0.0908(15) Uani 1 1 d . U . . .
H30A H 0.3283 0.6695 0.6870 0.136 Uiso 1 1 calc R U . . .
H30B H 0.4193 0.6020 0.7181 0.136 Uiso 1 1 calc R U . . .
H30C H 0.3019 0.5615 0.6873 0.136 Uiso 1 1 calc R U . . .
C31 C 0.5000(5) 0.4997(3) 0.65244(17) 0.0885(15) Uani 1 1 d . U . . .
H31A H 0.5473 0.4963 0.6837 0.133 Uiso 1 1 calc R U . . .
H31B H 0.5526 0.4933 0.6286 0.133 Uiso 1 1 calc R U . . .
H31C H 0.4410 0.4500 0.6488 0.133 Uiso 1 1 calc R U . . .
C32 C 0.3690(6) 0.4092(6) 0.4790(3) 0.097(2) Uani 0.852(11) 1 d D U P A 2
H32A H 0.4248 0.3996 0.5080 0.145 Uiso 0.852(11) 1 calc R U P A 2
H32B H 0.3629 0.3527 0.4603 0.145 Uiso 0.852(11) 1 calc R U P A 2
H32C H 0.3981 0.4593 0.4610 0.145 Uiso 0.852(11) 1 calc R U P A 2
C33 C 0.1980(9) 0.3525(4) 0.5178(3) 0.111(3) Uani 0.852(11) 1 d D U P A 2
H33A H 0.1194 0.3679 0.5258 0.167 Uiso 0.852(11) 1 calc R U P A 2
H33B H 0.1916 0.2979 0.4976 0.167 Uiso 0.852(11) 1 calc R U P A 2
H33C H 0.2532 0.3400 0.5466 0.167 Uiso 0.852(11) 1 calc R U P A 2
C34 C 0.1610(9) 0.4490(4) 0.4448(3) 0.111(3) Uani 0.852(11) 1 d D U P A 2
H34A H 0.0815 0.4653 0.4515 0.167 Uiso 0.852(11) 1 calc R U P A 2
H34B H 0.1916 0.4988 0.4270 0.167 Uiso 0.852(11) 1 calc R U P A 2
H34C H 0.1564 0.3922 0.4263 0.167 Uiso 0.852(11) 1 calc R U P A 2
C35 C 0.6383(17) 1.2826(10) 0.5813(4) 0.088(4) Uani 0.75(3) 1 d D U P B 2
H35A H 0.5716 1.3209 0.5878 0.132 Uiso 0.75(3) 1 calc R U P B 2
H35B H 0.7047 1.3221 0.5757 0.132 Uiso 0.75(3) 1 calc R U P B 2
H35C H 0.6130 1.2447 0.5536 0.132 Uiso 0.75(3) 1 calc R U P B 2
C36 C 0.7176(11) 1.2837(6) 0.6671(3) 0.077(2) Uani 0.75(3) 1 d D U P B 2
H36A H 0.6493 1.3206 0.6732 0.115 Uiso 0.75(3) 1 calc R U P B 2
H36B H 0.7461 1.2463 0.6948 0.115 Uiso 0.75(3) 1 calc R U P B 2
H36C H 0.7816 1.3245 0.6603 0.115 Uiso 0.75(3) 1 calc R U P B 2
C37 C 0.7818(17) 1.1612(12) 0.6134(8) 0.116(6) Uani 0.75(3) 1 d . U P B 2
H37A H 0.8085 1.1210 0.6401 0.174 Uiso 0.75(3) 1 calc R U P B 2
H37B H 0.7560 1.1238 0.5855 0.174 Uiso 0.75(3) 1 calc R U P B 2
H37C H 0.8477 1.2012 0.6076 0.174 Uiso 0.75(3) 1 calc R U P B 2
C38 C 0.5364(4) 0.8742(2) 0.72700(16) 0.0702(12) Uani 1 1 d . U . . .
H38A H 0.6061 0.8616 0.7116 0.105 Uiso 1 1 calc R U . . .
H38B H 0.4643 0.8534 0.7068 0.105 Uiso 1 1 calc R U . . .
H38C H 0.5444 0.8414 0.7570 0.105 Uiso 1 1 calc R U . . .
C39 C 0.6471(3) 1.0089(3) 0.76769(14) 0.0659(10) Uani 1 1 d . U . . .
H39A H 0.7154 0.9911 0.7525 0.099 Uiso 1 1 calc R U . . .
H39B H 0.6527 0.9786 0.7983 0.099 Uiso 1 1 calc R U . . .
H39C H 0.6473 1.0758 0.7720 0.099 Uiso 1 1 calc R U . . .
C40 C 0.4226(4) 1.0004(3) 0.76319(14) 0.0718(11) Uani 1 1 d . U . . .
H40A H 0.4329 0.9656 0.7926 0.108 Uiso 1 1 calc R U . . .
H40B H 0.3473 0.9826 0.7441 0.108 Uiso 1 1 calc R U . . .
H40C H 0.4213 1.0663 0.7701 0.108 Uiso 1 1 calc R U . . .
C41 C 0.4266(5) 0.0909(6) 0.4274(3) 0.144(2) Uani 1 1 d D U . . .
H41A H 0.4382 0.0265 0.4179 0.173 Uiso 1 1 calc R U . . .
H41B H 0.4241 0.1300 0.3991 0.173 Uiso 1 1 calc R U . . .
C42 C 0.2892(14) 0.760(2) 0.8489(8) 0.329(3) Uani 0.643(6) 1 d D U P C 1
H42A H 0.2558 0.7177 0.8704 0.395 Uiso 0.643(6) 1 calc R U P C 1
H42B H 0.2284 0.8072 0.8378 0.395 Uiso 0.643(6) 1 calc R U P C 1
C32' C 0.344(4) 0.363(3) 0.5082(19) 0.110(12) Uani 0.148(11) 1 d D U P A 1
H32D H 0.4225 0.3905 0.5076 0.165 Uiso 0.148(11) 1 calc R U P A 1
H32E H 0.3372 0.3437 0.5403 0.165 Uiso 0.148(11) 1 calc R U P A 1
H32F H 0.3345 0.3092 0.4874 0.165 Uiso 0.148(11) 1 calc R U P A 1
C33' C 0.123(2) 0.389(3) 0.4927(16) 0.089(10) Uani 0.148(11) 1 d D U P A 1
H33D H 0.1143 0.3757 0.5253 0.133 Uiso 0.148(11) 1 calc R U P A 1
H33E H 0.0600 0.4311 0.4791 0.133 Uiso 0.148(11) 1 calc R U P A 1
H33F H 0.1183 0.3319 0.4746 0.133 Uiso 0.148(11) 1 calc R U P A 1
C34' C 0.267(5) 0.458(2) 0.4408(8) 0.098(10) Uani 0.148(11) 1 d D U P A 1
H34D H 0.3454 0.4866 0.4418 0.147 Uiso 0.148(11) 1 calc R U P A 1
H34E H 0.2635 0.4016 0.4221 0.147 Uiso 0.148(11) 1 calc R U P A 1
H34F H 0.2052 0.5007 0.4265 0.147 Uiso 0.148(11) 1 calc R U P A 1
C35' C 0.643(5) 1.294(2) 0.5903(18) 0.084(9) Uani 0.25(3) 1 d . U P B 1
H35D H 0.7127 1.3307 0.5862 0.125 Uiso 0.25(3) 1 calc R U P B 1
H35E H 0.6084 1.2671 0.5601 0.125 Uiso 0.25(3) 1 calc R U P B 1
H35F H 0.5837 1.3328 0.6022 0.125 Uiso 0.25(3) 1 calc R U P B 1
C36' C 0.770(5) 1.242(5) 0.6709(9) 0.127(13) Uani 0.25(3) 1 d . U P B 1
H36D H 0.7850 1.1854 0.6896 0.190 Uiso 0.25(3) 1 calc R U P B 1
H36E H 0.8452 1.2643 0.6624 0.190 Uiso 0.25(3) 1 calc R U P B 1
H36F H 0.7355 1.2884 0.6893 0.190 Uiso 0.25(3) 1 calc R U P B 1
C37' C 0.776(5) 1.151(3) 0.6001(15) 0.074(8) Uani 0.25(3) 1 d . U P B 1
H37D H 0.8020 1.1007 0.6217 0.111 Uiso 0.25(3) 1 calc R U P B 1
H37E H 0.7362 1.1261 0.5703 0.111 Uiso 0.25(3) 1 calc R U P B 1
H37F H 0.8451 1.1876 0.5946 0.111 Uiso 0.25(3) 1 calc R U P B 1
C42' C 0.271(2) 0.715(2) 0.8161(19) 0.287(3) Uani 0.357(6) 1 d D U P C 2
H42C H 0.2596 0.7118 0.7814 0.344 Uiso 0.357(6) 1 calc R U P C 2
H42D H 0.2169 0.6700 0.8280 0.344 Uiso 0.357(6) 1 calc R U P C 2
Cl1 Cl 0.28986(19) 0.09949(19) 0.44844(8) 0.1521(8) Uani 1 1 d D U . . .
Cl2 Cl 0.5460(2) 0.1235(2) 0.46798(11) 0.1842(12) Uani 1 1 d D U . . .
Cl3 Cl 0.4203(9) 0.8129(7) 0.8778(3) 0.335(3) Uani 0.643(6) 1 d D U P C 1
Cl4 Cl 0.3309(9) 0.6993(7) 0.8010(4) 0.330(3) Uani 0.643(6) 1 d D U P C 1
Cl3' Cl 0.2464(13) 0.8271(11) 0.8358(5) 0.300(4) Uani 0.357(6) 1 d D U P C 2
Cl4' Cl 0.4223(15) 0.6928(10) 0.8401(7) 0.310(4) Uani 0.357(6) 1 d D U P C 2
N1 N 0.1243(2) 0.84272(16) 0.54230(8) 0.0386(5) Uani 1 1 d . U . . .
N2 N 0.1939(2) 1.00812(16) 0.57521(8) 0.0388(5) Uani 1 1 d . U . . .
N3 N 0.0707(2) 0.85852(17) 0.65207(10) 0.0439(6) Uani 1 1 d . U . . .
O1 O 0.2893(2) 0.75422(15) 0.61463(7) 0.0503(5) Uani 1 1 d . U . . .
O2 O 0.32693(18) 0.94899(15) 0.66040(7) 0.0471(5) Uani 1 1 d . U . . .
Zn1 Zn 0.21348(3) 0.87832(2) 0.61163(2) 0.03814(14) Uani 1 1 d . U . . .

loop_
_atom_site_aniso_label
_atom_site_aniso_U_11
_atom_site_aniso_U_22
_atom_site_aniso_U_33
_atom_site_aniso_U_23
_atom_site_aniso_U_13
_atom_site_aniso_U_12
C1 0.0419(15) 0.0390(15) 0.0446(15) 0.0056(12) 0.0081(12) 0.0069(12)
C2 0.0517(18) 0.0419(15) 0.0503(17) 0.0095(13) 0.0108(14) 0.0110(13)
C3 0.0548(18) 0.0339(15) 0.068(2) 0.0090(14) 0.0148(15) 0.0088(13)
C4 0.0530(18) 0.0362(15) 0.068(2) -0.0002(14) 0.0174(15) -0.0010(13)
C5 0.0503(18) 0.0419(16) 0.0504(18) -0.0014(13) 0.0060(14) -0.0019(13)
C6 0.0406(15) 0.0361(14) 0.0504(16) 0.0027(12) 0.0047(12) 0.0024(12)
C7 0.0400(15) 0.0400(15) 0.0428(15) 0.0023(12) -0.0015(12) 0.0005(12)
C8 0.0345(14) 0.0348(13) 0.0372(14) 0.0058(11) -0.0016(11) 0.0023(11)
C9 0.0325(13) 0.0388(14) 0.0362(14) 0.0035(11) -0.0048(11) -0.0013(11)
C10 0.0391(15) 0.0353(13) 0.0411(15) 0.0024(11) -0.0058(12) -0.0003(11)
C11 0.0426(15) 0.0372(15) 0.0410(15) 0.0056(11) -0.0031(12) 0.0002(12)
C12 0.0369(14) 0.0405(15) 0.0420(15) -0.0002(12) -0.0022(12) -0.0017(11)
C13 0.0471(16) 0.0400(15) 0.0469(17) -0.0010(12) -0.0002(13) -0.0055(12)
C14 0.0426(16) 0.0433(16) 0.0547(18) -0.0107(13) 0.0039(13) -0.0058(13)
C15 0.0347(15) 0.0496(16) 0.0531(18) -0.0116(13) -0.0047(13) 0.0012(12)
C16 0.0357(14) 0.0429(15) 0.0440(15) -0.0070(12) -0.0051(12) 0.0051(11)
C17 0.0319(13) 0.0409(15) 0.0422(15) -0.0003(11) -0.0030(11) 0.0022(11)
C18 0.092(3) 0.060(2) 0.127(4) 0.023(2) 0.058(3) 0.032(2)
C19 0.060(2) 0.117(4) 0.053(2) 0.019(2) 0.0081(17) 0.005(2)
C20 0.074(3) 0.088(3) 0.077(3) -0.015(2) 0.021(2) -0.037(2)
C21 0.089(3) 0.096(3) 0.119(4) 0.021(3) 0.051(3) 0.036(3)
C22 0.078(3) 0.097(3) 0.060(2) 0.010(2) 0.0189(19) 0.006(2)
C23 0.070(3) 0.104(3) 0.086(3) 0.017(3) 0.021(2) -0.027(2)
C24 0.064(2) 0.101(3) 0.084(3) 0.024(2) 0.036(2) 0.012(2)
C25 0.071(2) 0.0571(19) 0.0508(19) 0.0102(15) 0.0063(16) 0.0302(17)
C26 0.072(2) 0.0379(17) 0.082(2) -0.0083(16) 0.0141(19) -0.0044(15)
C27 0.0487(17) 0.054(2) 0.073(2) -0.0080(17) 0.0063(16) -0.0154(15)
C28 0.0447(16) 0.0541(18) 0.0451(16) -0.0011(13) -0.0119(13) 0.0040(14)
C29 0.061(2) 0.077(3) 0.074(3) -0.007(2) -0.0075(19) 0.0179(19)
C30 0.106(4) 0.110(4) 0.060(2) 0.027(2) 0.023(2) 0.041(3)
C31 0.106(3) 0.072(3) 0.080(3) 0.014(2) -0.010(2) 0.045(2)
C32 0.102(4) 0.089(5) 0.107(5) -0.043(4) 0.039(4) -0.004(3)
C33 0.149(7) 0.045(3) 0.149(7) -0.007(3) 0.056(6) -0.022(4)
C34 0.147(7) 0.063(3) 0.109(5) -0.040(3) -0.028(5) 0.003(4)
C35 0.092(7) 0.089(8) 0.079(5) 0.011(4) 0.000(4) -0.044(5)
C36 0.085(6) 0.060(4) 0.079(4) -0.004(3) -0.009(4) -0.032(3)
C37 0.070(6) 0.084(6) 0.209(16) -0.020(8) 0.073(9) -0.012(4)
C38 0.074(3) 0.051(2) 0.075(3) 0.0087(17) -0.026(2) 0.0067(17)
C39 0.059(2) 0.074(2) 0.056(2) -0.0032(18) -0.0189(17) 0.0020(18)
C40 0.064(2) 0.097(3) 0.052(2) 0.002(2) 0.0014(17) -0.005(2)
C41 0.146(4) 0.149(4) 0.140(4) 0.000(4) 0.028(3) 0.009(4)
C42 0.329(3) 0.329(3) 0.329(3) 0.00000(10) 0.0487(4) 0.00000(10)
C32' 0.111(18) 0.065(17) 0.15(3) -0.028(17) 0.02(2) 0.033(15)
C33' 0.087(13) 0.08(2) 0.11(2) -0.041(17) 0.032(16) -0.027(12)
C34' 0.13(3) 0.09(2) 0.089(11) -0.035(10) 0.044(17) -0.023(18)
C35' 0.09(2) 0.024(8) 0.14(2) -0.003(9) 0.033(14) -0.001(9)
C36' 0.11(2) 0.20(3) 0.073(11) -0.022(13) 0.015(9) -0.12(2)
C37' 0.057(11) 0.080(18) 0.091(14) 0.029(11) 0.032(10) 0.013(12)
C42' 0.287(3) 0.287(3) 0.287(3) 0.00000(10) 0.0424(4) 0.00000(10)
Cl1 0.1151(13) 0.220(2) 0.1198(14) -0.0228(14) 0.0111(11) 0.0359(14)
Cl2 0.1314(17) 0.229(3) 0.199(2) -0.0772(19) 0.0490(17) -0.0486(15)
Cl3 0.335(3) 0.335(3) 0.335(3) 0.0000(2) 0.0496(5) 0.0000(2)
Cl4 0.330(3) 0.330(3) 0.330(3) 0.0000(2) 0.0488(5) 0.0000(2)
Cl3' 0.300(4) 0.300(4) 0.300(4) 0.0000(2) 0.0444(6) 0.0000(2)
Cl4' 0.310(4) 0.310(4) 0.310(4) 0.0000(2) 0.0458(6) 0.0000(2)
N1 0.0377(12) 0.0347(12) 0.0405(12) 0.0043(10) -0.0038(10) 0.0030(9)
N2 0.0354(12) 0.0394(12) 0.0373(12) 0.0039(9) -0.0087(9) -0.0014(9)
N3 0.0416(13) 0.0409(13) 0.0491(14) 0.0017(11) 0.0063(11) 0.0017(10)
O1 0.0571(13) 0.0462(12) 0.0446(11) -0.0003(9) -0.0026(10) 0.0170(10)
O2 0.0417(11) 0.0512(12) 0.0438(11) 0.0088(9) -0.0093(9) -0.0094(9)
Zn1 0.0350(2) 0.0366(2) 0.0405(2) 0.00349(13) -0.00182(14) 0.00192(12)

loop_
_atom_type_symbol
_atom_type_description
_atom_type_scat_dispersion_real
_atom_type_scat_dispersion_imag
_atom_type_scat_source
C C 0.0033 0.0016 'International Tables Vol C Tables 4.2.6.8 and 6.1.1.4'
H H 0.0000 0.0000 'International Tables Vol C Tables 4.2.6.8 and 6.1.1.4'
Cl Cl 0.1484 0.1585 'International Tables Vol C Tables 4.2.6.8 and 6.1.1.4'
N N 0.0061 0.0033 'International Tables Vol C Tables 4.2.6.8 and 6.1.1.4'
O O 0.0106 0.0060 'International Tables Vol C Tables 4.2.6.8 and 6.1.1.4'
Zn Zn 0.2839 1.4301 'International Tables Vol C Tables 4.2.6.8 and 6.1.1.4'

loop_
_geom_angle_atom_site_label_1
_geom_angle_atom_site_label_2
_geom_angle_atom_site_label_3
_geom_angle
_geom_angle_site_symmetry_1
_geom_angle_site_symmetry_3
_geom_angle_publ_flag
O1 C1 C6 123.0(3) . . ?
O1 C1 C2 119.8(3) . . ?
C6 C1 C2 117.3(3) . . ?
C3 C2 C1 118.3(3) . . ?
C3 C2 C25 122.4(3) . . ?
C1 C2 C25 119.3(3) . . ?
C2 C3 C4 125.6(3) . . ?
C2 C3 H3 117.2 . . ?
C4 C3 H3 117.2 . . ?
C5 C4 C3 116.2(3) . . ?
C5 C4 C26 122.7(3) . . ?
C3 C4 C26 121.1(3) . . ?
C4 C5 C6 122.0(3) . . ?
C4 C5 H5 119.0 . . ?
C6 C5 H5 119.0 . . ?
C5 C6 C1 120.6(3) . . ?
C5 C6 C7 115.1(3) . . ?
C1 C6 C7 124.2(3) . . ?
N1 C7 C6 126.3(3) . . ?
N1 C7 H7 116.8 . . ?
C6 C7 H7 116.8 . . ?
C10 C8 C9 118.9(2) 3_576 . ?
C10 C8 N1 125.4(3) 3_576 . ?
C9 C8 N1 115.7(2) . . ?
C10 C9 C8 121.5(2) . . ?
C10 C9 N2 123.6(2) . . ?
C8 C9 N2 114.8(2) . . ?
C9 C10 C8 119.6(3) . 3_576 ?
C9 C10 H10 120.2 . . ?
C8 C10 H10 120.2 3_576 . ?
N2 C11 C12 125.7(3) . . ?
N2 C11 H11 117.1 . . ?
C12 C11 H11 117.1 . . ?
C13 C12 C17 121.1(3) . . ?
C13 C12 C11 115.9(3) . . ?
C17 C12 C11 122.9(3) . . ?
C14 C13 C12 122.1(3) . . ?
C14 C13 H13 118.9 . . ?
C12 C13 H13 118.9 . . ?
C13 C14 C15 116.6(3) . . ?
C13 C14 C27 123.2(3) . . ?
C15 C14 C27 120.3(3) . . ?
C16 C15 C14 124.7(3) . . ?
C16 C15 H15 117.7 . . ?
C14 C15 H15 117.7 . . ?
C15 C16 C17 118.3(3) . . ?
C15 C16 C28 122.1(3) . . ?
C17 C16 C28 119.6(3) . . ?
O2 C17 C12 122.4(2) . . ?
O2 C17 C16 120.9(3) . . ?
C12 C17 C16 116.7(3) . . ?
N3 C18 C21 112.2(4) . . ?
N3 C18 H18A 109.2 . . ?
C21 C18 H18A 109.2 . . ?
N3 C18 H18B 109.2 . . ?
C21 C18 H18B 109.2 . . ?
H18A C18 H18B 107.9 . . ?
N3 C19 C22 112.3(3) . . ?
N3 C19 H19A 109.1 . . ?
C22 C19 H19A 109.1 . . ?
N3 C19 H19B 109.1 . . ?
C22 C19 H19B 109.1 . . ?
H19A C19 H19B 107.9 . . ?
N3 C20 C23 111.7(4) . . ?
N3 C20 H20A 109.3 . . ?
C23 C20 H20A 109.3 . . ?
N3 C20 H20B 109.3 . . ?
C23 C20 H20B 109.3 . . ?
H20A C20 H20B 107.9 . . ?
C24 C21 C18 109.0(4) . . ?
C24 C21 H21A 109.9 . . ?
C18 C21 H21A 109.9 . . ?
C24 C21 H21B 109.9 . . ?
C18 C21 H21B 109.9 . . ?
H21A C21 H21B 108.3 . . ?
C24 C22 C19 108.5(3) . . ?
C24 C22 H22A 110.0 . . ?
C19 C22 H22A 110.0 . . ?
C24 C22 H22B 110.0 . . ?
C19 C22 H22B 110.0 . . ?
H22A C22 H22B 108.4 . . ?
C24 C23 C20 108.4(3) . . ?
C24 C23 H23A 110.0 . . ?
C20 C23 H23A 110.0 . . ?
C24 C23 H23B 110.0 . . ?
C20 C23 H23B 110.0 . . ?
H23A C23 H23B 108.4 . . ?
C21 C24 C22 109.2(4) . . ?
C21 C24 C23 109.4(4) . . ?
C22 C24 C23 107.8(4) . . ?
C21 C24 H24 110.1 . . ?
C22 C24 H24 110.1 . . ?
C23 C24 H24 110.1 . . ?
C29 C25 C30 110.0(4) . . ?
C29 C25 C31 107.0(4) . . ?
C30 C25 C31 108.0(3) . . ?
C29 C25 C2 110.8(3) . . ?
C30 C25 C2 110.2(3) . . ?
C31 C25 C2 110.8(3) . . ?
C32 C26 C34 107.6(5) . . ?
C33' C26 C34' 113(2) . . ?
C33' C26 C32' 108(3) . . ?
C34' C26 C32' 104(3) . . ?
C32 C26 C33 108.8(5) . . ?
C34 C26 C33 108.3(5) . . ?
C32 C26 C4 109.9(4) . . ?
C33' C26 C4 108.6(13) . . ?
C34 C26 C4 112.3(3) . . ?
C34' C26 C4 111.4(13) . . ?
C32' C26 C4 112.1(16) . . ?
C33 C26 C4 109.7(4) . . ?
C37 C27 C35 108.5(11) . . ?
C37 C27 C36 111.3(8) . . ?
C35 C27 C36 107.0(6) . . ?
C35' C27 C14 116(2) . . ?
C37 C27 C14 108.2(8) . . ?
C35 C27 C14 112.0(7) . . ?
C36 C27 C14 109.8(5) . . ?
C35' C27 C36' 119(2) . . ?
C14 C27 C36' 111.2(11) . . ?
C35' C27 C37' 107(2) . . ?
C14 C27 C37' 105(2) . . ?
C36' C27 C37' 95(3) . . ?
C38 C28 C40 110.6(4) . . ?
C38 C28 C16 110.5(3) . . ?
C40 C28 C16 109.3(3) . . ?
C38 C28 C39 107.3(3) . . ?
C40 C28 C39 107.9(3) . . ?
C16 C28 C39 111.3(3) . . ?
C25 C29 H29A 109.5 . . ?
C25 C29 H29B 109.5 . . ?
H29A C29 H29B 109.5 . . ?
C25 C29 H29C 109.5 . . ?
H29A C29 H29C 109.5 . . ?
H29B C29 H29C 109.5 . . ?
C25 C30 H30A 109.5 . . ?
C25 C30 H30B 109.5 . . ?
H30A C30 H30B 109.5 . . ?
C25 C30 H30C 109.5 . . ?
H30A C30 H30C 109.5 . . ?
H30B C30 H30C 109.5 . . ?
C25 C31 H31A 109.5 . . ?
C25 C31 H31B 109.5 . . ?
H31A C31 H31B 109.5 . . ?
C25 C31 H31C 109.5 . . ?
H31A C31 H31C 109.5 . . ?
H31B C31 H31C 109.5 . . ?
C26 C32 H32A 109.5 . . ?
C26 C32 H32B 109.5 . . ?
H32A C32 H32B 109.5 . . ?
C26 C32 H32C 109.5 . . ?
H32A C32 H32C 109.5 . . ?
H32B C32 H32C 109.5 . . ?
C26 C33 H33A 109.5 . . ?
C26 C33 H33B 109.5 . . ?
H33A C33 H33B 109.5 . . ?
C26 C33 H33C 109.5 . . ?
H33A C33 H33C 109.5 . . ?
H33B C33 H33C 109.5 . . ?
C26 C34 H34A 109.5 . . ?
C26 C34 H34B 109.5 . . ?
H34A C34 H34B 109.5 . . ?
C26 C34 H34C 109.5 . . ?
H34A C34 H34C 109.5 . . ?
H34B C34 H34C 109.5 . . ?
C27 C35 H35A 109.5 . . ?
C27 C35 H35B 109.5 . . ?
H35A C35 H35B 109.5 . . ?
C27 C35 H35C 109.5 . . ?
H35A C35 H35C 109.5 . . ?
H35B C35 H35C 109.5 . . ?
C27 C36 H36A 109.5 . . ?
C27 C36 H36B 109.5 . . ?
H36A C36 H36B 109.5 . . ?
C27 C36 H36C 109.5 . . ?
H36A C36 H36C 109.5 . . ?
H36B C36 H36C 109.5 . . ?
C27 C37 H37A 109.5 . . ?
C27 C37 H37B 109.5 . . ?
H37A C37 H37B 109.5 . . ?
C27 C37 H37C 109.5 . . ?
H37A C37 H37C 109.5 . . ?
H37B C37 H37C 109.5 . . ?
C28 C38 H38A 109.5 . . ?
C28 C38 H38B 109.5 . . ?
H38A C38 H38B 109.5 . . ?
C28 C38 H38C 109.5 . . ?
H38A C38 H38C 109.5 . . ?
H38B C38 H38C 109.5 . . ?
C28 C39 H39A 109.5 . . ?
C28 C39 H39B 109.5 . . ?
H39A C39 H39B 109.5 . . ?
C28 C39 H39C 109.5 . . ?
H39A C39 H39C 109.5 . . ?
H39B C39 H39C 109.5 . . ?
C28 C40 H40A 109.5 . . ?
C28 C40 H40B 109.5 . . ?
H40A C40 H40B 109.5 . . ?
C28 C40 H40C 109.5 . . ?
H40A C40 H40C 109.5 . . ?
H40B C40 H40C 109.5 . . ?
Cl2 C41 Cl1 113.2(4) . . ?
Cl2 C41 H41A 108.9 . . ?
Cl1 C41 H41A 108.9 . . ?
Cl2 C41 H41B 108.9 . . ?
Cl1 C41 H41B 108.9 . . ?
H41A C41 H41B 107.8 . . ?
Cl4 C42 Cl3 106.3(8) . . ?
Cl4 C42 H42A 110.5 . . ?
Cl3 C42 H42A 110.5 . . ?
Cl4 C42 H42B 110.5 . . ?
Cl3 C42 H42B 110.5 . . ?
H42A C42 H42B 108.7 . . ?
C26 C32' H32D 109.5 . . ?
C26 C32' H32E 109.5 . . ?
H32D C32' H32E 109.5 . . ?
C26 C32' H32F 109.5 . . ?
H32D C32' H32F 109.5 . . ?
H32E C32' H32F 109.5 . . ?
C26 C33' H33D 109.5 . . ?
C26 C33' H33E 109.5 . . ?
H33D C33' H33E 109.5 . . ?
C26 C33' H33F 109.5 . . ?
H33D C33' H33F 109.5 . . ?
H33E C33' H33F 109.5 . . ?
C26 C34' H34D 109.5 . . ?
C26 C34' H34E 109.5 . . ?
H34D C34' H34E 109.5 . . ?
C26 C34' H34F 109.5 . . ?
H34D C34' H34F 109.5 . . ?
H34E C34' H34F 109.5 . . ?
C27 C35' H35D 109.5 . . ?
C27 C35' H35E 109.5 . . ?
H35D C35' H35E 109.5 . . ?
C27 C35' H35F 109.5 . . ?
H35D C35' H35F 109.5 . . ?
H35E C35' H35F 109.5 . . ?
C27 C36' H36D 109.5 . . ?
C27 C36' H36E 109.5 . . ?
H36D C36' H36E 109.5 . . ?
C27 C36' H36F 109.5 . . ?
H36D C36' H36F 109.5 . . ?
H36E C36' H36F 109.5 . . ?
C27 C37' H37D 109.5 . . ?
C27 C37' H37E 109.5 . . ?
H37D C37' H37E 109.5 . . ?
C27 C37' H37F 109.5 . . ?
H37D C37' H37F 109.5 . . ?
H37E C37' H37F 109.5 . . ?
Cl3' C42' Cl4' 103.3(9) . . ?
Cl3' C42' H42C 111.1 . . ?
Cl4' C42' H42C 111.1 . . ?
Cl3' C42' H42D 111.1 . . ?
Cl4' C42' H42D 111.1 . . ?
H42C C42' H42D 109.1 . . ?
C7 N1 C8 122.2(2) . . ?
C7 N1 Zn1 125.49(19) . . ?
C8 N1 Zn1 112.12(18) . . ?
C11 N2 C9 120.5(2) . . ?
C11 N2 Zn1 124.52(18) . . ?
C9 N2 Zn1 112.48(17) . . ?
C18 N3 C19 108.4(3) . . ?
C18 N3 C20 108.6(4) . . ?
C19 N3 C20 108.1(3) . . ?
C18 N3 Zn1 111.7(2) . . ?
C19 N3 Zn1 109.2(2) . . ?
C20 N3 Zn1 110.8(2) . . ?
C1 O1 Zn1 132.79(18) . . ?
C17 O2 Zn1 128.74(18) . . ?
O1 Zn1 O2 101.65(9) . . ?
O1 Zn1 N3 102.12(10) . . ?
O2 Zn1 N3 98.27(10) . . ?
O1 Zn1 N2 145.69(10) . . ?
O2 Zn1 N2 84.44(8) . . ?
N3 Zn1 N2 110.44(10) . . ?
O1 Zn1 N1 87.90(9) . . ?
O2 Zn1 N1 156.69(9) . . ?
N3 Zn1 N1 100.45(10) . . ?
N2 Zn1 N1 76.09(9) . . ?

loop_
_geom_bond_atom_site_label_1
_geom_bond_atom_site_label_2
_geom_bond_distance
_geom_bond_site_symmetry_2
_geom_bond_publ_flag
C1 O1 1.303(4) . ?
C1 C6 1.420(4) . ?
C1 C2 1.436(4) . ?
C2 C3 1.373(5) . ?
C2 C25 1.552(5) . ?
C3 C4 1.390(5) . ?
C3 H3 0.9300 . ?
C4 C5 1.374(4) . ?
C4 C26 1.543(5) . ?
C5 C6 1.416(4) . ?
C5 H5 0.9300 . ?
C6 C7 1.435(4) . ?
C7 N1 1.283(4) . ?
C7 H7 0.9300 . ?
C8 C10 1.394(4) 3_576 ?
C8 C9 1.402(4) . ?
C8 N1 1.409(3) . ?
C9 C10 1.380(4) . ?
C9 N2 1.422(3) . ?
C10 C8 1.394(4) 3_576 ?
C10 H10 0.9300 . ?
C11 N2 1.283(4) . ?
C11 C12 1.432(4) . ?
C11 H11 0.9300 . ?
C12 C13 1.412(4) . ?
C12 C17 1.426(4) . ?
C13 C14 1.351(4) . ?
C13 H13 0.9300 . ?
C14 C15 1.418(5) . ?
C14 C27 1.538(5) . ?
C15 C16 1.376(5) . ?
C15 H15 0.9300 . ?
C16 C17 1.440(4) . ?
C16 C28 1.541(4) . ?
C17 O2 1.299(4) . ?
C18 N3 1.471(4) . ?
C18 C21 1.519(7) . ?
C18 H18A 0.9700 . ?
C18 H18B 0.9700 . ?
C19 N3 1.479(4) . ?
C19 C22 1.526(6) . ?
C19 H19A 0.9700 . ?
C19 H19B 0.9700 . ?
C20 N3 1.482(5) . ?
C20 C23 1.534(6) . ?
C20 H20A 0.9700 . ?
C20 H20B 0.9700 . ?
C21 C24 1.506(7) . ?
C21 H21A 0.9700 . ?
C21 H21B 0.9700 . ?
C22 C24 1.510(6) . ?
C22 H22A 0.9700 . ?
C22 H22B 0.9700 . ?
C23 C24 1.530(7) . ?
C23 H23A 0.9700 . ?
C23 H23B 0.9700 . ?
C24 H24 0.9800 . ?
C25 C29 1.496(6) . ?
C25 C30 1.529(6) . ?
C25 C31 1.539(5) . ?
C26 C32 1.509(7) . ?
C26 C33' 1.510(14) . ?
C26 C34 1.512(6) . ?
C26 C34' 1.517(15) . ?
C26 C32' 1.522(15) . ?
C26 C33 1.524(7) . ?
C27 C35' 1.44(4) . ?
C27 C37 1.481(15) . ?
C27 C35 1.519(10) . ?
C27 C36 1.530(7) . ?
C27 C36' 1.57(3) . ?
C27 C37' 1.67(4) . ?
C28 C38 1.520(5) . ?
C28 C40 1.525(5) . ?
C28 C39 1.549(4) . ?
C29 H29A 0.9600 . ?
C29 H29B 0.9600 . ?
C29 H29C 0.9600 . ?
C30 H30A 0.9600 . ?
C30 H30B 0.9600 . ?
C30 H30C 0.9600 . ?
C31 H31A 0.9600 . ?
C31 H31B 0.9600 . ?
C31 H31C 0.9600 . ?
C32 H32A 0.9600 . ?
C32 H32B 0.9600 . ?
C32 H32C 0.9600 . ?
C33 H33A 0.9600 . ?
C33 H33B 0.9600 . ?
C33 H33C 0.9600 . ?
C34 H34A 0.9600 . ?
C34 H34B 0.9600 . ?
C34 H34C 0.9600 . ?
C35 H35A 0.9600 . ?
C35 H35B 0.9600 . ?
C35 H35C 0.9600 . ?
C36 H36A 0.9600 . ?
C36 H36B 0.9600 . ?
C36 H36C 0.9600 . ?
C37 H37A 0.9600 . ?
C37 H37B 0.9600 . ?
C37 H37C 0.9600 . ?
C38 H38A 0.9600 . ?
C38 H38B 0.9600 . ?
C38 H38C 0.9600 . ?
C39 H39A 0.9600 . ?
C39 H39B 0.9600 . ?
C39 H39C 0.9600 . ?
C40 H40A 0.9600 . ?
C40 H40B 0.9600 . ?
C40 H40C 0.9600 . ?
C41 Cl2 1.686(6) . ?
C41 Cl1 1.717(6) . ?
C41 H41A 0.9700 . ?
C41 H41B 0.9700 . ?
C42 Cl4 1.728(8) . ?
C42 Cl3 1.734(8) . ?
C42 H42A 0.9700 . ?
C42 H42B 0.9700 . ?
C32' H32D 0.9600 . ?
C32' H32E 0.9600 . ?
C32' H32F 0.9600 . ?
C33' H33D 0.9600 . ?
C33' H33E 0.9600 . ?
C33' H33F 0.9600 . ?
C34' H34D 0.9600 . ?
C34' H34E 0.9600 . ?
C34' H34F 0.9600 . ?
C35' H35D 0.9600 . ?
C35' H35E 0.9600 . ?
C35' H35F 0.9600 . ?
C36' H36D 0.9600 . ?
C36' H36E 0.9600 . ?
C36' H36F 0.9600 . ?
C37' H37D 0.9600 . ?
C37' H37E 0.9600 . ?
C37' H37F 0.9600 . ?
C42' Cl3' 1.731(9) . ?
C42' Cl4' 1.746(9) . ?
C42' H42C 0.9700 . ?
C42' H42D 0.9700 . ?
N1 Zn1 2.121(2) . ?
N2 Zn1 2.112(2) . ?
N3 Zn1 2.107(3) . ?
O1 Zn1 1.956(2) . ?
O2 Zn1 1.9972(19) . ?
